data_4301358
loop_
_publ_author_name
'Konstantinos D. Demadis'
'Eleni Barouda'
'Raphael G. Raptis'
'Hong Zhao'

_publ_section_title
;
Metal Tetraphosphonate "Wires" and Their Corrosion Inhibiting Passive
Films
;
_journal_name_full 'Inorganic Chemistry'
_journal_page_first 819
_journal_page_last 821
_journal_paper_doi 10.1021/ic802032y
_journal_volume 48
_journal_year 2009
_chemical_formula_sum 'C10 H42 Ba N2 O20 P4'
_chemical_formula_weight 771.68
_chemical_name_systematic ?
_space_group_IT_number 15
_symmetry_cell_setting monoclinic
_symmetry_space_group_name_Hall '-C 2yc'
_symmetry_space_group_name_H-M 'C 1 2/c 1'
_atom_sites_solution_hydrogens geom
_atom_sites_solution_primary direct
_atom_sites_solution_secondary difmap
_audit_creation_method SHELXL-97
_cell_angle_alpha 90.00
_cell_angle_beta 100.717(4)
_cell_angle_gamma 90.00
_cell_formula_units_Z 4
_cell_length_a 14.084(4)
_cell_length_b 6.0158(15)
_cell_length_c 33.793(9)
_cell_measurement_temperature 298(2)
_cell_volume 2813.2(13)
_computing_cell_refinement 'Bruker SMART'
_computing_data_collection 'Bruker SMART'
_computing_data_reduction 'Bruker SHELXTL'
_computing_molecular_graphics 'Bruker SHELXTL'
_computing_publication_material 'Bruker SHELXTL'
_computing_structure_refinement 'SHELXL-97 (Sheldrick, 1997)'
_computing_structure_solution 'SHELXS-97 (Sheldrick, 1990)'
_diffrn_ambient_temperature 298(2)
_diffrn_measured_fraction_theta_full 0.912
_diffrn_measured_fraction_theta_max 0.912
_diffrn_measurement_device_type 'CCD area detector'
_diffrn_measurement_method 'phi and omega scans'
_diffrn_radiation_monochromator graphite
_diffrn_radiation_source 'fine-focus sealed tube'
_diffrn_radiation_type MoK\a
_diffrn_radiation_wavelength 0.71073
_diffrn_reflns_av_R_equivalents 0.0383
_diffrn_reflns_av_sigmaI/netI 0.0257
_diffrn_reflns_limit_h_max 15
_diffrn_reflns_limit_h_min -17
_diffrn_reflns_limit_k_max 7
_diffrn_reflns_limit_k_min -7
_diffrn_reflns_limit_l_max 42
_diffrn_reflns_limit_l_min -43
_diffrn_reflns_number 8568
_diffrn_reflns_theta_full 28.01
_diffrn_reflns_theta_max 28.01
_diffrn_reflns_theta_min 2.45
_exptl_absorpt_coefficient_mu 1.723
_exptl_absorpt_correction_type none
_exptl_crystal_colour colorless
_exptl_crystal_density_diffrn 1.822
_exptl_crystal_density_method 'not measured'
_exptl_crystal_description block
_exptl_crystal_F_000 1568
_exptl_crystal_size_max 0.22
_exptl_crystal_size_mid 0.18
_exptl_crystal_size_min 0.10
_refine_diff_density_max 0.603
_refine_diff_density_min -1.214
_refine_diff_density_rms 0.146
_refine_ls_extinction_method none
_refine_ls_goodness_of_fit_ref 1.281
_refine_ls_hydrogen_treatment mixed
_refine_ls_matrix_type full
_refine_ls_number_parameters 175
_refine_ls_number_reflns 3086
_refine_ls_number_restraints 0
_refine_ls_restrained_S_all 1.281
_refine_ls_R_factor_all 0.0361
_refine_ls_R_factor_gt 0.0345
_refine_ls_shift/su_max 0.001
_refine_ls_shift/su_mean 0.000
_refine_ls_structure_factor_coef Fsqd
_refine_ls_weighting_details 'calc w=1/[\s^2^(Fo^2^)+(0.0409P)^2^+7.5933P] where P=(Fo^2^+2Fc^2^)/3'
_refine_ls_weighting_scheme calc
_refine_ls_wR_factor_gt 0.0905
_refine_ls_wR_factor_ref 0.0913
_reflns_number_gt 2982
_reflns_number_total 3086
_reflns_threshold_expression >2sigma(I)
_cod_data_source_file ic802032y_si_002_3.cif
_cod_data_source_block Ba-HDTMP
_cod_depositor_comments
;
The following automatic conversions were performed:
'_symmetry_cell_setting' value 'Monoclinic' changed to 'monoclinic'
according to '/home/saulius/struct/CIF-dictionaries/cif_core.dic'
dictionary named 'cif_core.dic' version 2.4.1 from 2010-06-29.

Automatic conversion script
Id: cif_fix_enum 1527 2010-12-29 10:47:43Z saulius 
;
_cod_original_cell_volume 2813.3(12)
_cod_original_sg_symbol_H-M 'C 2/c'
_cod_database_code 4301358

loop_
_symmetry_equiv_pos_as_xyz
'x, y, z'
'-x, y, -z+1/2'
'x+1/2, y+1/2, z'
'-x+1/2, y+1/2, -z+1/2'
'-x, -y, -z'
'x, -y, z-1/2'
'-x+1/2, -y+1/2, -z'
'x+1/2, -y+1/2, z-1/2'

loop_
_atom_site_label
_atom_site_type_symbol
_atom_site_fract_x
_atom_site_fract_y
_atom_site_fract_z
_atom_site_U_iso_or_equiv
_atom_site_adp_type
_atom_site_occupancy
_atom_site_symmetry_multiplicity
_atom_site_calc_flag
_atom_site_refinement_flags
_atom_site_disorder_assembly
_atom_site_disorder_group
_atom_site_attached_hydrogens
Ba1 Ba 0.5000 0.13076(5) 0.2500 0.02374(10) Uani 1 2 d S . . 0
C1 C 0.6375(2) -0.0981(5) 0.41463(9) 0.0215(6) Uani 1 1 d . . . 0
H1A H 0.5738 -0.1331 0.4200 0.026 Uiso 1 1 calc R . . 0
H1B H 0.6606 -0.2279 0.4023 0.026 Uiso 1 1 calc R . . 0
C2 C 0.7045(2) -0.0542(6) 0.45442(10) 0.0271(7) Uani 1 1 d . . . 0
H2A H 0.6774 0.0609 0.4691 0.033 Uiso 1 1 calc R . . 0
H2B H 0.7666 -0.0028 0.4495 0.033 Uiso 1 1 calc R . . 0
C3 C 0.7181(3) -0.2675(6) 0.47946(10) 0.0287(7) Uani 1 1 d . . . 0
H3B H 0.6554 -0.3215 0.4831 0.045(13) Uiso 1 1 calc R . . 0
H3A H 0.7470 -0.3803 0.4649 0.062(17) Uiso 1 1 calc R . . 0
C4 C 0.7185(2) 0.1120(6) 0.36712(11) 0.0277(7) Uani 1 1 d . . . 0
H4A H 0.7282 -0.0282 0.3543 0.033 Uiso 1 1 calc R . . 0
H4B H 0.7727 0.1323 0.3891 0.033 Uiso 1 1 calc R . . 0
C5 C 0.5965(2) 0.3060(5) 0.40119(10) 0.0208(6) Uani 1 1 d . . . 0
H5A H 0.5987 0.4234 0.3817 0.025 Uiso 1 1 calc R . . 0
H5B H 0.6418 0.3442 0.4255 0.025 Uiso 1 1 calc R . . 0
H1C H 0.579(3) 0.055(7) 0.3659(12) 0.025(10) Uiso 1 1 d . . . 0
N1 N 0.62800(19) 0.0925(4) 0.38477(8) 0.0186(5) Uani 1 1 d . . . 0
O1 O 0.80510(18) 0.2724(5) 0.31084(8) 0.0328(6) Uani 1 1 d . . . 0
O2 O 0.74357(17) 0.5519(4) 0.35617(8) 0.0321(6) Uani 1 1 d . . . 0
H2C H 0.8021 0.5667 0.3633 0.053(15) Uiso 1 1 calc R . . 0
O3 O 0.62353(19) 0.3627(5) 0.30540(8) 0.0364(6) Uani 1 1 d . . . 0
O4 O 0.41832(18) 0.1700(5) 0.37727(8) 0.0339(6) Uani 1 1 d . . . 0
O5 O 0.44642(18) 0.5455(4) 0.41012(8) 0.0307(5) Uani 1 1 d . . . 0
H5D H 0.4423 0.5909 0.4326 0.046 Uiso 1 1 calc R . . 0
O6 O 0.4751(2) 0.2013(5) 0.45366(8) 0.0345(6) Uani 1 1 d . . . 0
O7 O 0.6507(3) -0.1788(6) 0.26387(10) 0.0561(9) Uani 1 1 d . . . 2
O8 O 0.5071(2) -0.1596(5) 0.32123(8) 0.0370(6) Uani 1 1 d . . . 2
O9 O 0.3908(3) 0.3407(6) 0.29888(10) 0.0520(8) Uani 1 1 d . . . 2
O10 O 0.4231(2) 0.7819(5) 0.46962(9) 0.0408(6) Uani 1 1 d . . . 2
P1 P 0.72214(6) 0.33349(14) 0.33066(2) 0.02114(17) Uani 1 1 d . . . 0
P2 P 0.47521(6) 0.29378(14) 0.41267(2) 0.02069(18) Uani 1 1 d . . . 0

loop_
_atom_site_aniso_label
_atom_site_aniso_U_11
_atom_site_aniso_U_22
_atom_site_aniso_U_33
_atom_site_aniso_U_23
_atom_site_aniso_U_13
_atom_site_aniso_U_12
Ba1 0.02395(15) 0.02740(16) 0.01786(14) 0.000 -0.00132(10) 0.000
C1 0.0249(14) 0.0179(14) 0.0214(14) 0.0042(11) 0.0032(12) -0.0017(11)
C2 0.0291(16) 0.0273(16) 0.0220(15) 0.0046(13) -0.0029(13) -0.0015(13)
C3 0.0319(17) 0.0307(17) 0.0213(16) 0.0074(13) -0.0007(14) 0.0004(14)
C4 0.0245(15) 0.0276(17) 0.0341(17) 0.0102(14) 0.0138(13) 0.0065(13)
C5 0.0204(14) 0.0186(14) 0.0234(14) -0.0010(11) 0.0041(12) -0.0011(11)
N1 0.0182(11) 0.0180(12) 0.0192(12) 0.0017(9) 0.0023(10) 0.0003(10)
O1 0.0338(13) 0.0376(14) 0.0306(13) -0.0035(11) 0.0157(11) -0.0042(11)
O2 0.0229(11) 0.0290(13) 0.0454(15) -0.0096(11) 0.0089(11) -0.0066(10)
O3 0.0297(13) 0.0474(16) 0.0279(13) 0.0004(11) -0.0058(10) -0.0031(11)
O4 0.0247(12) 0.0408(15) 0.0344(14) -0.0126(11) 0.0008(10) -0.0071(10)
O5 0.0316(12) 0.0247(12) 0.0368(13) 0.0011(10) 0.0088(10) 0.0089(10)
O6 0.0429(14) 0.0351(14) 0.0282(13) 0.0037(11) 0.0135(11) -0.0016(12)
O7 0.066(2) 0.066(2) 0.0361(16) 0.0035(15) 0.0105(15) 0.0328(18)
O8 0.0361(14) 0.0436(16) 0.0304(13) -0.0019(11) 0.0036(11) -0.0110(12)
O9 0.0581(19) 0.059(2) 0.0423(17) 0.0056(15) 0.0180(15) 0.0214(16)
O10 0.0535(17) 0.0332(14) 0.0367(15) -0.0070(11) 0.0110(13) -0.0056(13)
P1 0.0212(4) 0.0220(4) 0.0203(4) 0.0002(3) 0.0040(3) -0.0035(3)
P2 0.0177(4) 0.0234(4) 0.0210(4) -0.0011(3) 0.0039(3) -0.0017(3)

loop_
_atom_type_symbol
_atom_type_description
_atom_type_scat_dispersion_real
_atom_type_scat_dispersion_imag
_atom_type_scat_source
C C 0.0033 0.0016 'International Tables Vol C Tables 4.2.6.8 and 6.1.1.4'
H H 0.0000 0.0000 'International Tables Vol C Tables 4.2.6.8 and 6.1.1.4'
N N 0.0061 0.0033 'International Tables Vol C Tables 4.2.6.8 and 6.1.1.4'
O O 0.0106 0.0060 'International Tables Vol C Tables 4.2.6.8 and 6.1.1.4'
P P 0.1023 0.0942 'International Tables Vol C Tables 4.2.6.8 and 6.1.1.4'
Ba Ba -0.3244 2.2819 'International Tables Vol C Tables 4.2.6.8 and 6.1.1.4'

loop_
_geom_angle_atom_site_label_1
_geom_angle_atom_site_label_2
_geom_angle_atom_site_label_3
_geom_angle
_geom_angle_site_symmetry_1
_geom_angle_site_symmetry_3
_geom_angle_publ_flag
O3 Ba1 O3 117.66(12) . 2_655 ?
O3 Ba1 O9 79.59(9) . 2_655 ?
O3 Ba1 O9 72.99(10) 2_655 2_655 ?
O3 Ba1 O9 72.99(10) . . ?
O3 Ba1 O9 79.59(9) 2_655 . ?
O9 Ba1 O9 125.60(15) 2_655 . ?
O3 Ba1 O7 146.37(9) . 2_655 ?
O3 Ba1 O7 81.76(10) 2_655 2_655 ?
O9 Ba1 O7 133.92(9) 2_655 2_655 ?
O9 Ba1 O7 85.13(12) . 2_655 ?
O3 Ba1 O7 81.76(10) . . ?
O3 Ba1 O7 146.37(9) 2_655 . ?
O9 Ba1 O7 85.13(12) 2_655 . ?
O9 Ba1 O7 133.92(9) . . ?
O7 Ba1 O7 96.50(18) 2_655 . ?
O3 Ba1 O8 142.16(8) . 2_655 ?
O3 Ba1 O8 79.69(8) 2_655 2_655 ?
O9 Ba1 O8 73.86(9) 2_655 2_655 ?
O9 Ba1 O8 144.82(10) . 2_655 ?
O7 Ba1 O8 63.97(9) 2_655 2_655 ?
O7 Ba1 O8 69.71(9) . 2_655 ?
O3 Ba1 O8 79.69(8) . . ?
O3 Ba1 O8 142.16(8) 2_655 . ?
O9 Ba1 O8 144.82(10) 2_655 . ?
O9 Ba1 O8 73.86(9) . . ?
O7 Ba1 O8 69.71(9) 2_655 . ?
O7 Ba1 O8 63.97(9) . . ?
O8 Ba1 O8 107.69(11) 2_655 . ?
C2 C1 N1 115.0(3) . . ?
C2 C1 H1A 108.5 . . ?
N1 C1 H1A 108.5 . . ?
C2 C1 H1B 108.5 . . ?
N1 C1 H1B 108.5 . . ?
H1A C1 H1B 107.5 . . ?
C1 C2 C3 109.8(3) . . ?
C1 C2 H2A 109.7 . . ?
C3 C2 H2A 109.7 . . ?
C1 C2 H2B 109.7 . . ?
C3 C2 H2B 109.7 . . ?
H2A C2 H2B 108.2 . . ?
C3 C3 C2 112.4(4) 7_646 . ?
C3 C3 H3B 109.1 7_646 . ?
C2 C3 H3B 109.1 . . ?
C3 C3 H3A 109.1 7_646 . ?
C2 C3 H3A 109.1 . . ?
H3B C3 H3A 107.9 . . ?
N1 C4 P1 117.2(2) . . ?
N1 C4 H4A 108.0 . . ?
P1 C4 H4A 108.0 . . ?
N1 C4 H4B 108.0 . . ?
P1 C4 H4B 108.0 . . ?
H4A C4 H4B 107.2 . . ?
N1 C5 P2 113.5(2) . . ?
N1 C5 H5A 108.9 . . ?
P2 C5 H5A 108.9 . . ?
N1 C5 H5B 108.9 . . ?
P2 C5 H5B 108.9 . . ?
H5A C5 H5B 107.7 . . ?
C5 N1 C4 114.2(2) . . ?
C5 N1 C1 113.4(2) . . ?
C4 N1 C1 110.2(2) . . ?
C5 N1 H1C 104(3) . . ?
C4 N1 H1C 110(3) . . ?
C1 N1 H1C 104(3) . . ?
P1 O2 H2C 109.5 . . ?
P1 O3 Ba1 138.13(17) . . ?
P2 O5 H5D 109.5 . . ?
O1 P1 O3 119.45(16) . . ?
O1 P1 O2 111.40(15) . . ?
O3 P1 O2 106.13(16) . . ?
O1 P1 C4 104.23(16) . . ?
O3 P1 C4 109.32(16) . . ?
O2 P1 C4 105.52(17) . . ?
O6 P2 O4 117.40(17) . . ?
O6 P2 O5 111.52(15) . . ?
O4 P2 O5 109.88(16) . . ?
O6 P2 C5 112.03(16) . . ?
O4 P2 C5 103.41(15) . . ?
O5 P2 C5 101.11(14) . . ?

loop_
_geom_bond_atom_site_label_1
_geom_bond_atom_site_label_2
_geom_bond_distance
_geom_bond_site_symmetry_2
_geom_bond_publ_flag
Ba1 O3 2.696(3) . ?
Ba1 O3 2.696(3) 2_655 ?
Ba1 O9 2.763(3) 2_655 ?
Ba1 O9 2.763(3) . ?
Ba1 O7 2.797(3) 2_655 ?
Ba1 O7 2.797(3) . ?
Ba1 O8 2.961(3) 2_655 ?
Ba1 O8 2.961(3) . ?
C1 C2 1.515(4) . ?
C1 N1 1.517(4) . ?
C1 H1A 0.9700 . ?
C1 H1B 0.9700 . ?
C2 C3 1.529(5) . ?
C2 H2A 0.9700 . ?
C2 H2B 0.9700 . ?
C3 C3 1.521(6) 7_646 ?
C3 H3B 0.9700 . ?
C3 H3A 0.9700 . ?
C4 N1 1.509(4) . ?
C4 P1 1.822(3) . ?
C4 H4A 0.9700 . ?
C4 H4B 0.9700 . ?
C5 N1 1.499(4) . ?
C5 P2 1.822(3) . ?
C5 H5A 0.9700 . ?
C5 H5B 0.9700 . ?
N1 H1C 0.88(4) . ?
O1 P1 1.497(3) . ?
O2 P1 1.570(3) . ?
O2 H2C 0.8200 . ?
O3 P1 1.499(3) . ?
O4 P2 1.507(3) . ?
O5 P2 1.566(3) . ?
O5 H5D 0.8200 . ?
O6 P2 1.493(3) . ?
